data_9000837
loop_
_publ_author_name
'Richardson, S. M.'
'Richardson, J. W.'

_publ_section_title
;Crystal structure of a pink muscovite from Archer's Post, Kenya: Implications
 for reverse pleochroism in dioctahedral micas
;
_journal_name_full 'American Mineralogist'
_journal_page_first 69
_journal_page_last 75
_journal_volume 67
_journal_year 1982
_chemical_formula_sum 'Al3 H2 K O12 Si3'
_chemical_name_mineral Muscovite
_space_group_IT_number 15
_symmetry_space_group_name_Hall '-C 2yc'
_symmetry_space_group_name_H-M 'C 1 2/c 1'
_cell_angle_alpha 90
_cell_angle_beta 95.782
_cell_angle_gamma 90
_cell_formula_units_Z 4
_cell_length_a 5.1988
_cell_length_b 9.0266
_cell_length_c 20.1058
_cell_volume 938.714
_database_code_amcsd 0000854
_exptl_crystal_density_diffrn 2.818
_cod_original_cell_volume 938.715
_cod_original_formula_sum 'K Si3 Al3 O12 H2'
_cod_database_code 9000837

loop_
_space_group_symop_operation_xyz
x,y,z
1/2+x,1/2+y,z
x,-y,1/2+z
1/2+x,1/2-y,1/2+z
-x,y,1/2-z
1/2-x,1/2+y,1/2-z
-x,-y,-z
1/2-x,1/2-y,-z

loop_
_atom_site_aniso_label
_atom_site_aniso_U_11
_atom_site_aniso_U_22
_atom_site_aniso_U_33
_atom_site_aniso_U_12
_atom_site_aniso_U_13
_atom_site_aniso_U_23
K 0.02548 0.03467 0.04034 0.00000 0.00482 0.00000
Si1 0.01545 0.01940 0.03041 -0.00118 0.00419 0.00183
Al1 0.01559 0.01940 0.03041 -0.00118 0.00419 0.00183
Si2 0.01355 0.02105 0.02838 -0.00237 0.00314 -0.00091
Al2 0.01355 0.02105 0.02838 -0.00237 0.00314 -0.00091
Al3 0.00989 0.01858 0.02635 0.00000 0.00105 0.00183
O1 0.02345 0.02807 0.03446 -0.00237 0.00629 0.00000
O2 0.02155 0.02724 0.03446 0.00378 0.00157 0.00732
O3 0.03483 0.03467 0.03446 0.00095 0.00629 0.00091
O4 0.02087 0.03632 0.04054 0.00402 0.00210 0.00274
O5 0.02656 0.03921 0.04662 0.00213 0.00210 -0.00640
O-H6 0.02656 0.03344 0.03649 -0.00426 0.00524 0.00091

loop_
_atom_site_label
_atom_site_fract_x
_atom_site_fract_y
_atom_site_fract_z
_atom_site_occupancy
_atom_site_type_symbol
_atom_site_attached_hydrogens
K 0.00000 0.09920 0.25000 1.00000 K 0
Si1 0.45100 0.25870 0.13550 0.75000 Si 0
Al1 0.45100 0.25870 0.13550 0.25000 Al 0
Si2 0.03540 0.42980 0.36460 0.75000 Si 0
Al2 0.03540 0.42980 0.36460 0.25000 Al 0
Al3 0.25060 0.08380 0.00020 1.00000 Al 0
O1 0.38720 0.25250 0.05430 1.00000 O 0
O2 0.03660 0.44310 0.44590 1.00000 O 0
O3 0.41780 0.09310 0.16850 1.00000 O 0
O4 0.24750 0.37120 0.16850 1.00000 O 0
O5 0.25090 0.31320 0.34240 1.00000 O 0
O-H6 0.04220 0.06220 0.44920 1.00000 O 1

loop_
_cod_changelog_entry_id
_cod_changelog_entry_author
_cod_changelog_entry_date
_cod_changelog_entry_text
1
;cod-tools version 3.8.0
Id: cif_guess_AMCSD_atom_types 9574 2023-05-10 09:00:05Z saulius
;
2023-05-10T18:46:48+03:00
;Derived atom types and hydrogen counts
from atom names that follow the AMCSD naming convention
(Wat == water, O-H == hydroxyl).
;
2
;cod-tools version 3.10.1
Id: cif_fix_AMCSD_aniso_labels 10200 2024-08-01 14:09:44Z saulius
;
2024-08-02T12:19:50+03:00
;Changed the following '_atom_site_aniso_label' values:
'OH6' -> 'O-H6'
;

loop_
_cod_related_entry_id
_cod_related_entry_database
_cod_related_entry_code
1 AMCSD 0000854
